data_7240228
loop_
_publ_author_name
'Yang, Pengpeng'
'Peng, Xiaoqiang'
'Wang, Sen'
'Li, Dong'
'Li, Ming'
'Jiao, Pengfei'
'Zhuang, Wei'
'Wu, Jianglan'
'Wen, Qingshi'
'Ying, Hanjie'

_publ_section_title
;
 Crystal structure, Thermodynamics, and Crystallization of Bio-based
 Polyamide 56 salt
;
_journal_name_full CrystEngComm
_journal_paper_doi 10.1039/D0CE00198H
_journal_year 2020
_chemical_formula_moiety 'C11 H24 N2 O4? 2 H2O'
_chemical_formula_sum 'C11 H28 N2 O6'
_chemical_formula_weight 284.35
_chemical_name_common 'Cadavarine adipate;Pentane-1,5-diamine adipate'
_chemical_name_systematic '1,5-Diaminopentane adipate'
_space_group_crystal_system monoclinic
_space_group_IT_number 15
_space_group_name_Hall '-C 2yc'
_space_group_name_H-M_alt 'C 1 2/c 1'
_atom_sites_solution_hydrogens mixed
_audit_creation_method SHELXL-2014/7
_audit_update_record
;
2018-01-22 deposited with the CCDC.	2020-03-23 downloaded from the CCDC.
;
_cell_angle_alpha 90
_cell_angle_beta 116.068(3)
_cell_angle_gamma 90
_cell_formula_units_Z 4
_cell_length_a 20.435(2)
_cell_length_b 4.6351(6)
_cell_length_c 17.7856(19)
_cell_measurement_reflns_used 3170
_cell_measurement_temperature 296(2)
_cell_measurement_theta_max 27.59
_cell_measurement_theta_min 2.54
_cell_volume 1513.3(3)
_computing_cell_refinement 'Bruker SAINT'
_computing_data_collection 'Bruker APEX2'
_computing_data_reduction 'Bruker SAINT'
_computing_molecular_graphics 'Bruker SHELXTL'
_computing_publication_material 'Bruker SHELXTL'
_computing_structure_refinement 'SHELXL-2014 (Sheldrick 2014)'
_computing_structure_solution 'SHELXS-97 (Sheldrick 2008)'
_diffrn_ambient_temperature 296(2)
_diffrn_measured_fraction_theta_full 0.998
_diffrn_measured_fraction_theta_max 0.998
_diffrn_measurement_device_type 'Bruker APEX-II CCD'
_diffrn_measurement_method '\f and \w scans'
_diffrn_radiation_type MoK\a
_diffrn_radiation_wavelength 0.71073
_diffrn_reflns_av_R_equivalents 0.0296
_diffrn_reflns_av_unetI/netI 0.0246
_diffrn_reflns_Laue_measured_fraction_full 0.998
_diffrn_reflns_Laue_measured_fraction_max 0.998
_diffrn_reflns_limit_h_max 24
_diffrn_reflns_limit_h_min -24
_diffrn_reflns_limit_k_max 4
_diffrn_reflns_limit_k_min -5
_diffrn_reflns_limit_l_max 21
_diffrn_reflns_limit_l_min -17
_diffrn_reflns_number 5030
_diffrn_reflns_point_group_measured_fraction_full 0.998
_diffrn_reflns_point_group_measured_fraction_max 0.998
_diffrn_reflns_theta_full 24.979
_diffrn_reflns_theta_max 24.979
_diffrn_reflns_theta_min 2.540
_exptl_absorpt_coefficient_mu 0.100
_exptl_crystal_colour Colorless
_exptl_crystal_density_diffrn 1.248
_exptl_crystal_description Block
_exptl_crystal_F_000 624
_exptl_crystal_recrystallization_method 'Re-crystallisation from solvent'
_exptl_crystal_size_max 0.260
_exptl_crystal_size_mid 0.240
_exptl_crystal_size_min 0.220
_refine_diff_density_max 0.188
_refine_diff_density_min -0.217
_refine_diff_density_rms 0.044
_refine_ls_extinction_method none
_refine_ls_goodness_of_fit_ref 1.145
_refine_ls_hydrogen_treatment constr
_refine_ls_matrix_type full
_refine_ls_number_parameters 88
_refine_ls_number_reflns 1338
_refine_ls_number_restraints 2
_refine_ls_restrained_S_all 22.880
_refine_ls_R_factor_all 0.0408
_refine_ls_R_factor_gt 0.0358
_refine_ls_shift/su_max 0.000
_refine_ls_shift/su_mean 0.000
_refine_ls_structure_factor_coef Fsqd
_refine_ls_weighting_details 'w=1/[\s^2^(Fo^2^)+(0.0397P)^2^+1.1257P] where P=(Fo^2^+2Fc^2^)/3'
_refine_ls_weighting_scheme calc
_refine_ls_wR_factor_gt 0.0915
_refine_ls_wR_factor_ref 0.0943
_reflns_Friedel_coverage 0.000
_reflns_number_gt 1187
_reflns_number_total 1338
_reflns_threshold_expression 'I > 2\s(I)'
_cod_data_source_file d0ce00198h2.cif
_cod_data_source_block 20161213NGDY_0m
_cod_original_sg_symbol_H-M 'C 2/c'
_cod_database_code 7240228
_shelx_shelxl_version_number 2014/7
_shelx_space_group_comment
;
The symmetry employed for this shelxl refinement is uniquely defined
by the following loop, which should always be used as a source of
symmetry information in preference to the above space-group names.
They are only intended as comments.
;
_shelx_estimated_absorpt_t_min 0.974
_shelx_estimated_absorpt_t_max 0.978

loop_
_space_group_symop_operation_xyz
'x, y, z'
'-x, y, -z+1/2'
'x+1/2, y+1/2, z'
'-x+1/2, y+1/2, -z+1/2'
'-x, -y, -z'
'x, -y, z-1/2'
'-x+1/2, -y+1/2, -z'
'x+1/2, -y+1/2, z-1/2'

loop_
_atom_site_label
_atom_site_type_symbol
_atom_site_fract_x
_atom_site_fract_y
_atom_site_fract_z
_atom_site_U_iso_or_equiv
_atom_site_adp_type
_atom_site_occupancy
_atom_site_site_symmetry_order
_atom_site_calc_flag
_atom_site_refinement_flags_posn
_atom_site_refinement_flags_adp
_atom_site_refinement_flags_occupancy
_atom_site_disorder_assembly
_atom_site_disorder_group
C1 C 0.36448(7) 0.2501(3) 0.15979(9) 0.0220(3) Uani 1 1 d . . . . .
H1D H 0.3714 0.1265 0.1199 0.026 Uiso 1 1 calc R U . . .
H1E H 0.3575 0.1276 0.1999 0.026 Uiso 1 1 calc R U . . .
C2 C 0.43186(7) 0.4347(3) 0.20514(9) 0.0216(3) Uani 1 1 d . . . . .
H2A H 0.4251 0.5561 0.2456 0.026 Uiso 1 1 calc R U . . .
H2B H 0.4382 0.5595 0.1651 0.026 Uiso 1 1 calc R U . . .
C3 C 0.5000 0.2523(4) 0.2500 0.0230(5) Uani 1 2 d S T P . .
H3A H 0.5063 0.1291 0.2096 0.028 Uiso 0.5 1 calc DR U P . .
H3B H 0.4937 0.1291 0.2904 0.028 Uiso 0.5 1 calc DR U P . .
C5 C 0.03086(7) 0.5512(3) -0.00990(8) 0.0195(3) Uani 1 1 d . . . . .
H5A H 0.0546 0.3845 -0.0200 0.023 Uiso 1 1 calc R U . . .
H5B H 0.0105 0.6653 -0.0608 0.023 Uiso 1 1 calc R U . . .
C6 C 0.08728(7) 0.7304(3) 0.06014(9) 0.0201(3) Uani 1 1 d . . . . .
H6A H 0.1087 0.6122 0.1102 0.024 Uiso 1 1 calc R U . . .
H6B H 0.0627 0.8905 0.0719 0.024 Uiso 1 1 calc R U . . .
C7 C 0.14832(7) 0.8500(3) 0.04230(8) 0.0179(3) Uani 1 1 d . . . . .
N1 N 0.29846(6) 0.4308(3) 0.11506(7) 0.0192(3) Uani 1 1 d . . . . .
H1A H 0.2930 0.5494 0.1513 0.029 Uiso 1 1 calc R U . . .
H1B H 0.2595 0.3176 0.0916 0.029 Uiso 1 1 calc R U . . .
H1C H 0.3034 0.5336 0.0756 0.029 Uiso 1 1 calc R U . . .
O1 O 0.15807(6) 0.7478(2) -0.01648(6) 0.0274(3) Uani 1 1 d . . . . .
O2 O 0.18673(6) 1.0486(3) 0.08956(7) 0.0342(3) Uani 1 1 d . . . . .
O3 O 0.20475(6) 0.1997(2) 0.23966(6) 0.0301(3) Uani 1 1 d D . . . .
H3C H 0.1914 0.1595 0.1877 0.036 Uiso 1 1 d R U . . .
H3D H 0.2288 0.3510 0.2465 0.036 Uiso 1 1 d R U . . .

loop_
_atom_site_aniso_label
_atom_site_aniso_U_11
_atom_site_aniso_U_22
_atom_site_aniso_U_33
_atom_site_aniso_U_23
_atom_site_aniso_U_13
_atom_site_aniso_U_12
C1 0.0203(8) 0.0194(7) 0.0258(7) -0.0012(6) 0.0097(6) -0.0030(6)
C2 0.0181(7) 0.0191(7) 0.0259(7) -0.0010(6) 0.0083(6) -0.0018(6)
C3 0.0211(10) 0.0192(10) 0.0273(11) 0.000 0.0093(9) 0.000
C5 0.0163(7) 0.0221(8) 0.0208(7) 0.0004(6) 0.0088(6) -0.0037(6)
C6 0.0166(7) 0.0235(8) 0.0205(7) -0.0001(6) 0.0085(6) -0.0032(6)
C7 0.0135(6) 0.0209(7) 0.0161(6) 0.0048(6) 0.0037(5) -0.0013(6)
N1 0.0156(6) 0.0232(7) 0.0188(6) -0.0026(5) 0.0075(5) -0.0061(5)
O1 0.0278(6) 0.0332(6) 0.0271(6) -0.0057(5) 0.0176(5) -0.0114(5)
O2 0.0321(6) 0.0436(7) 0.0321(6) -0.0148(5) 0.0188(5) -0.0244(5)
O3 0.0404(7) 0.0267(6) 0.0270(6) -0.0011(5) 0.0182(5) -0.0071(5)

loop_
_atom_type_symbol
_atom_type_description
_atom_type_scat_dispersion_real
_atom_type_scat_dispersion_imag
_atom_type_scat_source
C C 0.0033 0.0016 'International Tables Vol C Tables 4.2.6.8 and 6.1.1.4'
H H 0.0000 0.0000 'International Tables Vol C Tables 4.2.6.8 and 6.1.1.4'
N N 0.0061 0.0033 'International Tables Vol C Tables 4.2.6.8 and 6.1.1.4'
O O 0.0106 0.0060 'International Tables Vol C Tables 4.2.6.8 and 6.1.1.4'

loop_
_geom_angle_atom_site_label_1
_geom_angle_atom_site_label_2
_geom_angle_atom_site_label_3
_geom_angle
_geom_angle_site_symmetry_1
_geom_angle_site_symmetry_3
_geom_angle_publ_flag
N1 C1 C2 111.40(12) . . ?
N1 C1 H1D 109.3 . . ?
C2 C1 H1D 109.3 . . ?
N1 C1 H1E 109.3 . . ?
C2 C1 H1E 109.3 . . ?
H1D C1 H1E 108.0 . . ?
C1 C2 C3 111.92(12) . . ?
C1 C2 H2A 109.2 . . ?
C3 C2 H2A 109.2 . . ?
C1 C2 H2B 109.2 . . ?
C3 C2 H2B 109.2 . . ?
H2A C2 H2B 107.9 . . ?
C2 C3 C2 112.48(17) . 2_655 ?
C2 C3 H3A 109.1 . . ?
C2 C3 H3A 109.1 2_655 . ?
C2 C3 H3B 109.1 . . ?
C2 C3 H3B 109.1 2_655 . ?
H3A C3 H3B 107.8 . . ?
C6 C5 C5 112.77(14) . 5_565 ?
C6 C5 H5A 109.0 . . ?
C5 C5 H5A 109.0 5_565 . ?
C6 C5 H5B 109.0 . . ?
C5 C5 H5B 109.0 5_565 . ?
H5A C5 H5B 107.8 . . ?
C5 C6 C7 115.14(12) . . ?
C5 C6 H6A 108.5 . . ?
C7 C6 H6A 108.5 . . ?
C5 C6 H6B 108.5 . . ?
C7 C6 H6B 108.5 . . ?
H6A C6 H6B 107.5 . . ?
O1 C7 O2 123.83(13) . . ?
O1 C7 C6 119.13(12) . . ?
O2 C7 C6 117.04(12) . . ?
C1 N1 H1A 109.5 . . ?
C1 N1 H1B 109.5 . . ?
H1A N1 H1B 109.5 . . ?
C1 N1 H1C 109.5 . . ?
H1A N1 H1C 109.5 . . ?
H1B N1 H1C 109.5 . . ?
H3C O3 H3D 103.1 . . ?

loop_
_geom_bond_atom_site_label_1
_geom_bond_atom_site_label_2
_geom_bond_distance
_geom_bond_site_symmetry_2
_geom_bond_publ_flag
C1 N1 1.4871(18) . ?
C1 C2 1.5173(19) . ?
C1 H1D 0.9700 . ?
C1 H1E 0.9700 . ?
C2 C3 1.5211(18) . ?
C2 H2A 0.9700 . ?
C2 H2B 0.9700 . ?
C3 C2 1.5211(18) 2_655 ?
C3 H3A 0.9700 . ?
C3 H3B 0.9700 . ?
C5 C6 1.5194(19) . ?
C5 C5 1.526(3) 5_565 ?
C5 H5A 0.9700 . ?
C5 H5B 0.9700 . ?
C6 C7 1.5205(19) . ?
C6 H6A 0.9700 . ?
C6 H6B 0.9700 . ?
C7 O1 1.2409(17) . ?
C7 O2 1.2611(18) . ?
N1 H1A 0.8900 . ?
N1 H1B 0.8900 . ?
N1 H1C 0.8900 . ?
O3 H3C 0.8613 . ?
O3 H3D 0.8335 . ?

loop_
_geom_hbond_atom_site_label_D
_geom_hbond_atom_site_label_H
_geom_hbond_atom_site_label_A
_geom_hbond_distance_DH
_geom_hbond_distance_HA
_geom_hbond_distance_DA
_geom_hbond_angle_DHA
_geom_hbond_site_symmetry_A
O3 H3D O3 0.83 2.06 2.8858(13) 174.1 4
O3 H3C O2 0.86 1.78 2.6246(15) 165.8 1_545
N1 H1C O1 0.89 1.87 2.7296(15) 163.2 7_565
N1 H1B O2 0.89 1.93 2.7653(15) 156.0 1_545
N1 H1A O3 0.89 2.04 2.8955(16) 160.0 4
C1 H1D O1 0.97 2.40 3.3172(18) 156.6 7
C1 H1D O1 0.97 2.40 3.3172(18) 156.6 7
N1 H1A O3 0.89 2.04 2.8955(16) 160.0 4
N1 H1B O2 0.89 1.93 2.7653(15) 156.0 1_545
N1 H1C O1 0.89 1.87 2.7296(15) 163.2 7_565
O3 H3C O2 0.86 1.78 2.6246(15) 165.8 1_545
O3 H3D O3 0.83 2.06 2.8858(13) 174.1 4

loop_
_geom_torsion_atom_site_label_1
_geom_torsion_atom_site_label_2
_geom_torsion_atom_site_label_3
_geom_torsion_atom_site_label_4
_geom_torsion
_geom_torsion_site_symmetry_1
_geom_torsion_site_symmetry_2
_geom_torsion_site_symmetry_3
_geom_torsion_site_symmetry_4
_geom_torsion_publ_flag
N1 C1 C2 C3 -179.07(10) . . . . ?
C1 C2 C3 C2 179.29(13) . . . 2_655 ?
C5 C5 C6 C7 -177.33(15) 5_565 . . . ?
C5 C6 C7 O1 -15.72(19) . . . . ?
C5 C6 C7 O2 164.83(13) . . . . ?
